data_7710102
loop_
_publ_author_name
'Weng, Zhewei'
'Ogiwara, Naoki'
'Yokogawa, Daisuke'
'Kitao, Takashi'
'Kikukawa, Yuji'
'Uchida, Sayaka'

_publ_section_title
;
 Basicity of Isostructural Porous Ionic Crystals Composed of
 Nb/Ta-Substituted Keggin-Type Polyoxotungstates
;
_journal_name_full 'Dalton Transactions'
_journal_paper_doi 10.1039/D2DT00478J
_journal_year 2022
_chemical_formula_moiety 'C6 H6 Cr3 K4 O66 Si Ta1 W11'
_chemical_formula_sum 'C6 H6 Cr3 K4 O66 Si Ta W11'
_chemical_formula_weight 3677.90
_space_group_crystal_system orthorhombic
_space_group_IT_number 62
_space_group_name_Hall '-P 2ac 2n'
_space_group_name_H-M_alt 'P n m a'
_atom_sites_solution_hydrogens geom
_atom_sites_solution_primary dual
_audit_creation_date 2022-04-01
_audit_creation_method
;
Olex2 1.5
(compiled 2021.12.09 svn.r5202d8cf for OlexSys, GUI svn.r6439)
;
_audit_update_record
;
2022-04-01 deposited with the CCDC.	2022-04-21 downloaded from the CCDC.
;
_cell_angle_alpha 90
_cell_angle_beta 90
_cell_angle_gamma 90
_cell_formula_units_Z 4
_cell_length_a 24.4565(4)
_cell_length_b 16.0527(4)
_cell_length_c 17.0555(4)
_cell_measurement_reflns_used 14901
_cell_measurement_temperature 153.15
_cell_measurement_theta_max 30.4530
_cell_measurement_theta_min 2.4670
_cell_volume 6695.9(3)
_computing_cell_refinement 'CrysAlisPro 1.171.40.84a (Rigaku OD, 2020)'
_computing_data_collection 'CrysAlisPro 1.171.40.84a (Rigaku OD, 2020)'
_computing_data_reduction 'CrysAlisPro 1.171.40.84a (Rigaku OD, 2020)'
_computing_molecular_graphics 'Olex2 1.5 (Dolomanov et al., 2009)'
_computing_publication_material 'Olex2 1.5 (Dolomanov et al., 2009)'
_computing_structure_refinement 'SHELXL 2019/2 (Sheldrick, 2015)'
_computing_structure_solution 'SHELXT 2018/2 (Sheldrick, 2018)'
_diffrn_ambient_temperature 153.15
_diffrn_detector 'HPC area detector'
_diffrn_detector_area_resol_mean 10.0
_diffrn_detector_type 'Rigaku HyPix-6000 area detector'
_diffrn_measured_fraction_theta_full 0.991
_diffrn_measured_fraction_theta_max 0.896
_diffrn_measurement_details
;
List of Runs (angles in degrees, time in seconds):

  # Type    Start    End  Width  t~exp~   \w     \q     \k     \f   Frames
#--------------------------------------------------------------------------
  1  \w   -104.00  66.00   0.50    4.11    --  -14.60  45.00  60.00  340
  2  \w    -17.00   8.00   0.50    4.11    --  -14.60  45.00 120.00   50
  3  \w     15.00  40.00   0.50    4.11    --  -14.60  45.00 120.00   50
  4  \w     -2.00  41.00   0.50    4.11    --  -14.60  45.00   0.00   86
;
_diffrn_measurement_device 'three-circle diffractometer'
_diffrn_measurement_device_type 'Rigaku AFC HyPix-6000'
_diffrn_measurement_method '\w scans'
_diffrn_orient_matrix_type 'CrysAlisPro convention (1999,Acta A55,543-557)'
_diffrn_orient_matrix_UB_11 -0.0184713000
_diffrn_orient_matrix_UB_12 0.0326678000
_diffrn_orient_matrix_UB_13 0.0089919000
_diffrn_orient_matrix_UB_21 -0.0138117000
_diffrn_orient_matrix_UB_22 -0.0264301000
_diffrn_orient_matrix_UB_23 0.0268042000
_diffrn_orient_matrix_UB_31 0.0175866000
_diffrn_orient_matrix_UB_32 0.0136191000
_diffrn_orient_matrix_UB_33 0.0305135000
_diffrn_radiation_monochromator graphite
_diffrn_radiation_probe x-ray
_diffrn_radiation_type 'Mo K\a'
_diffrn_radiation_wavelength 0.71073
_diffrn_reflns_av_R_equivalents 0.1400
_diffrn_reflns_av_unetI/netI 0.0798
_diffrn_reflns_Laue_measured_fraction_full 0.991
_diffrn_reflns_Laue_measured_fraction_max 0.896
_diffrn_reflns_limit_h_max 23
_diffrn_reflns_limit_h_min -34
_diffrn_reflns_limit_k_max 19
_diffrn_reflns_limit_k_min -22
_diffrn_reflns_limit_l_max 24
_diffrn_reflns_limit_l_min -19
_diffrn_reflns_number 41684
_diffrn_reflns_point_group_measured_fraction_full 0.991
_diffrn_reflns_point_group_measured_fraction_max 0.896
_diffrn_reflns_theta_full 25.242
_diffrn_reflns_theta_max 30.454
_diffrn_reflns_theta_min 2.388
_diffrn_source 'rotating anode X-ray generator'
_diffrn_source_type 'Ultrax 18'
_exptl_absorpt_coefficient_mu 21.283
_exptl_absorpt_correction_T_max 0.01116
_exptl_absorpt_correction_T_min 0.00133
_exptl_absorpt_correction_type sphere
_exptl_absorpt_process_details
;
CrysAlisPro 1.171.40.84a (Rigaku Oxford Diffraction, 2020)
Spherical absorption correction
using equivalent radius and absorption coefficient.
Empirical absorption correction using spherical harmonics,
implemented in SCALE3 ABSPACK scaling algorithm.
;
_exptl_crystal_colour 'clear greenish green'
_exptl_crystal_colour_lustre clear
_exptl_crystal_colour_modifier greenish
_exptl_crystal_colour_primary green
_exptl_crystal_density_diffrn 3.648
_exptl_crystal_description block
_exptl_crystal_F_000 6476
_exptl_crystal_size_max 0.12
_exptl_crystal_size_mid 0.1
_exptl_crystal_size_min 0.08
_exptl_crystal_size_rad 0.400
_refine_diff_density_max 9.382
_refine_diff_density_min -3.224
_refine_diff_density_rms 0.900
_refine_ls_extinction_method none
_refine_ls_goodness_of_fit_ref 1.069
_refine_ls_hydrogen_treatment constr
_refine_ls_matrix_type full
_refine_ls_number_parameters 439
_refine_ls_number_reflns 9407
_refine_ls_number_restraints 1644
_refine_ls_restrained_S_all 0.990
_refine_ls_R_factor_all 0.1166
_refine_ls_R_factor_gt 0.1052
_refine_ls_shift/su_max 0.001
_refine_ls_shift/su_mean 0.000
_refine_ls_structure_factor_coef Fsqd
_refine_ls_weighting_details 'w=1/[\s^2^(Fo^2^)+(0.2000P)^2^] where P=(Fo^2^+2Fc^2^)/3'
_refine_ls_weighting_scheme calc
_refine_ls_wR_factor_gt 0.2644
_refine_ls_wR_factor_ref 0.2751
_reflns_Friedel_coverage 0.000
_reflns_number_gt 7365
_reflns_number_total 9407
_reflns_threshold_expression 'I > 2\s(I)'
_cod_data_source_file d2dt00478j2.cif
_cod_data_source_block cr-h-siw11ta_sq
_cod_database_code 7710102
_shelx_shelxl_version_number 2019/2
_chemical_oxdiff_formula C4H4Cr3K4O61SiW11Ta
_shelx_space_group_comment
;
The symmetry employed for this shelxl refinement is uniquely defined
by the following loop, which should always be used as a source of
symmetry information in preference to the above space-group names.
They are only intended as comments.
;
_shelx_estimated_absorpt_t_max 0.281
_shelx_estimated_absorpt_t_min 0.184
_olex2_refinement_description
;
1. Fixed Uiso
 At 1.2 times of:
  All C(H) groups
2. Shared sites
{W1, Ta1}
{W2, Ta2}
{W3, Ta3}
{W4, Ta4}
{W5, Ta5}
{W6, Ta6}
{W7, Ta7}
3. Rigid bond restraints
 All non-hydrogen atoms
 with sigma for 1-2 distances of 0.01 and sigma for 1-3 distances of 0.01
4. Uiso/Uaniso restraints and constraints
All non-hydrogen atoms have similar U: within 2A with sigma of 0.04 and sigma
for terminal atoms of 0.08 within 2A
Uanis(W1) = Uanis(Ta1)
Uanis(W2) = Uanis(Ta2)
Uanis(W3) = Uanis(Ta3)
Uanis(W4) = Uanis(Ta4)
Uanis(W5) = Uanis(Ta5)
Uanis(W6) = Uanis(Ta6)
Uanis(W7) = Uanis(Ta7)
5. Rigid body (RIGU) restrains
 All non-hydrogen atoms
 with sigma for 1-2 distances of 0.004 and sigma for 1-3 distances of 0.004
6. Others
 Fixed Sof: W1(0.45833) W2(0.91667) W3(0.91667) W4(0.91667) W5(0.91667)
 W6(0.45833) W7(0.91667) Ta1(0.04167) Ta2(0.0833) Ta3(0.0833) Ta4(0.0833)
 Ta5(0.0833) Ta6(0.04167) Ta7(0.0833)
7.a Aromatic/amide H refined with riding coordinates:
 C7(H7), C22(H22), C31(H31), C39(H39)
;
_smtbx_masks_void_probe_radius 1.2
_smtbx_masks_void_truncation_radius 1.2
_platon_squeeze_void_probe_radius 1.20
_olex2_submission_special_instructions 'No special instructions were received'
_oxdiff_exptl_absorpt_empirical_details
;
Empirical correction (ABSPACK) includes:
- Absorption correction using spherical harmonics
- Frame scaling
;
_oxdiff_exptl_absorpt_empirical_full_max 5.474
_oxdiff_exptl_absorpt_empirical_full_min 0.217

loop_
_space_group_symop_operation_xyz
'x, y, z'
'-x+1/2, -y, z+1/2'
'x+1/2, -y+1/2, -z+1/2'
'-x, y+1/2, -z'
'-x, -y, -z'
'x-1/2, y, -z-1/2'
'-x-1/2, y-1/2, z-1/2'
'x, -y-1/2, z'

loop_
_atom_site_label
_atom_site_type_symbol
_atom_site_fract_x
_atom_site_fract_y
_atom_site_fract_z
_atom_site_U_iso_or_equiv
_atom_site_adp_type
_atom_site_occupancy
_atom_site_site_symmetry_order
_atom_site_calc_flag
_atom_site_refinement_flags_posn
_atom_site_refinement_flags_adp
_atom_site_refinement_flags_occupancy
_atom_site_disorder_assembly
_atom_site_disorder_group
W1 W 0.37911(4) 0.250000 0.95742(5) 0.0336(2) Uani 0.9167 2 d S TU P . .
W2 W 0.33047(3) 0.14522(5) 0.61982(4) 0.0372(2) Uani 0.9167 1 d . U P . .
W3 W 0.49976(3) 0.13472(4) 0.88439(4) 0.0354(2) Uani 0.9167 1 d . U P . .
W4 W 0.42035(3) 0.03019(4) 0.75826(4) 0.0358(2) Uani 0.9167 1 d . U P . .
W5 W 0.29871(3) 0.14472(4) 0.83267(4) 0.0343(2) Uani 0.9167 1 d . U P . .
W6 W 0.43984(4) 0.250000 0.55264(5) 0.0377(2) Uani 0.9167 2 d S TU P . .
W7 W 0.52952(3) 0.13510(4) 0.69101(4) 0.0364(2) Uani 0.9167 1 d . U P . .
Ta1 Ta 0.37911(4) 0.250000 0.95742(5) 0.0336(2) Uani 0.0833 2 d S TU P . .
Ta2 Ta 0.33047(3) 0.14522(5) 0.61982(4) 0.0372(2) Uani 0.0833 1 d . U P . .
Ta3 Ta 0.49976(3) 0.13472(4) 0.88439(4) 0.0354(2) Uani 0.0833 1 d . U P . .
Ta4 Ta 0.42035(3) 0.03019(4) 0.75826(4) 0.0358(2) Uani 0.0833 1 d . U P . .
Ta5 Ta 0.29871(3) 0.14472(4) 0.83267(4) 0.0343(2) Uani 0.0833 1 d . U P . .
Ta6 Ta 0.43984(4) 0.250000 0.55264(5) 0.0377(2) Uani 0.0833 2 d S TU P . .
Ta7 Ta 0.52952(3) 0.13510(4) 0.69101(4) 0.0364(2) Uani 0.0833 1 d . U P . .
Si8 Si 0.4145(2) 0.250000 0.7575(3) 0.0290(11) Uani 1 2 d S TU P . .
Cr9 Cr 0.13632(11) -0.14773(17) 0.75116(16) 0.0356(5) Uani 1 1 d . U . . .
Cr10 Cr 0.02090(15) -0.250000 0.7261(2) 0.0353(7) Uani 1 2 d S TU P . .
O6 O 0.3800(7) 0.250000 1.0575(9) 0.035(3) Uani 1 2 d S TU P . .
O12 O 0.3855(5) 0.1664(8) 0.5379(7) 0.039(2) Uani 1 1 d . U . . .
O18 O 0.3594(5) 0.0697(8) 0.8166(7) 0.0383(18) Uani 1 1 d . U . . .
O24 O 0.0960(7) -0.250000 0.7438(9) 0.035(2) Uani 1 2 d S TU P . .
O30 O 0.1795(5) -0.1807(8) 0.8461(7) 0.0418(19) Uani 1 1 d . U . . .
O21 O 0.4632(5) 0.0343(8) 0.8529(7) 0.0397(19) Uani 1 1 d . U . . .
O1 O 0.5188(7) 0.250000 0.8848(10) 0.040(3) Uani 1 2 d S TU P . .
O19 O 0.3816(5) 0.0710(8) 0.6686(7) 0.0390(19) Uani 1 1 d . U . . .
O10 O 0.4841(5) 0.1703(8) 0.6046(7) 0.0389(19) Uani 1 1 d . U . . .
O23 O 0.0211(5) -0.1632(8) 0.6433(7) 0.040(2) Uani 1 1 d . U . . .
O9 O 0.4876(5) 0.0350(8) 0.7000(7) 0.0392(19) Uani 1 1 d . U . . .
O29 O 0.1800(5) -0.0412(8) 0.7644(8) 0.043(2) Uani 1 1 d . U . . .
O5 O 0.3241(5) 0.1675(8) 0.9371(7) 0.0371(19) Uani 1 1 d . U . . .
O2 O 0.5453(7) 0.250000 0.7046(10) 0.039(3) Uani 1 2 d S TU P . .
O7 O 0.5376(5) 0.0999(9) 0.9630(8) 0.045(2) Uani 1 1 d . U . . .
O22 O 0.4329(5) 0.1686(8) 0.9347(7) 0.0370(19) Uani 1 1 d . U . . .
O20 O 0.2957(5) 0.1501(8) 0.7210(7) 0.042(2) Uani 1 1 d . U . . .
O4 O 0.3641(6) 0.250000 0.8215(9) 0.033(2) Uani 1 2 d S TU P . .
O26 O 0.0854(5) -0.1018(8) 0.8290(8) 0.042(2) Uani 1 1 d . U . . .
O17 O 0.2587(7) 0.250000 0.8338(10) 0.038(2) Uani 1 2 d S TU P . .
O27 O 0.0991(5) -0.0921(8) 0.6631(8) 0.044(2) Uani 1 1 d . U . . .
O25 O 0.0058(4) -0.3350(8) 0.8058(7) 0.036(2) Uani 1 1 d . U . . .
O33 O 0.4072(5) -0.0735(9) 0.7537(8) 0.046(2) Uani 1 1 d . U . . .
O28 O 0.1949(5) -0.1813(8) 0.6757(8) 0.043(2) Uani 1 1 d . U . . .
O3 O 0.5858(5) 0.0982(9) 0.6441(9) 0.047(3) Uani 1 1 d . U . . .
O13 O 0.2962(7) 0.250000 0.5930(11) 0.043(3) Uani 1 2 d S TU P . .
O8 O 0.5500(5) 0.1179(8) 0.8002(7) 0.0393(19) Uani 1 1 d . U . . .
O16 O 0.4518(4) 0.3331(7) 0.7695(6) 0.0321(19) Uani 1 1 d . U . . .
O11 O 0.4700(8) 0.250000 0.4615(10) 0.044(3) Uani 1 2 d S TU P . .
O32 O 0.2478(5) 0.0773(9) 0.8546(8) 0.048(2) Uani 1 1 d . U . . .
O15 O 0.3871(7) 0.250000 0.6702(9) 0.036(2) Uani 1 2 d S TU P . .
O14 O 0.2898(6) 0.0759(9) 0.5712(8) 0.049(2) Uani 1 1 d . U . . .
O31 O -0.0619(7) -0.250000 0.7132(12) 0.049(4) Uani 1 2 d S TU P . .
K1 K 0.15990(17) -0.0161(3) 0.9271(2) 0.0457(8) Uani 1 1 d . U . . .
K2 K 0.20760(17) -0.0474(3) 0.5672(3) 0.0477(9) Uani 1 1 d . U . . .
O34 O 0.1600(5) 0.0821(9) 0.6669(9) 0.050(3) Uani 1 1 d . U . . .
C7 C 0.0376(7) -0.1187(11) 0.8446(11) 0.039(3) Uani 1 1 d . U . . .
H7 H 0.022981 -0.094289 0.890866 0.047 Uiso 1 1 calc R U . . .
C22 C 0.0555(7) -0.1077(12) 0.6271(10) 0.040(3) Uani 1 1 d . U . . .
H22 H 0.047728 -0.073915 0.582707 0.048 Uiso 1 1 calc R U . . .
O36 O 0.0574(7) 0.0042(11) 1.0185(8) 0.057(3) Uani 1 1 d . U . . .
O37 O 0.1946(7) 0.1213(10) 1.0256(9) 0.058(3) Uani 1 1 d . U . . .
O38 O 0.1254(6) 0.0084(10) 0.4755(9) 0.056(3) Uani 1 1 d . U . . .
C31 C 0.1882(13) -0.250000 0.8764(16) 0.047(5) Uani 1 2 d S TU P . .
H31 H 0.202911 -0.250001 0.927995 0.057 Uiso 1 2 calc R U P . .
C39 C 0.2086(9) -0.250000 0.6504(15) 0.037(4) Uani 1 2 d S TU P . .
H39 H 0.232478 -0.249999 0.606518 0.044 Uiso 1 2 calc R U P . .
O39 O 0.2854(7) -0.0975(12) 0.9269(12) 0.070(4) Uani 1 1 d . U . . .

loop_
_atom_site_aniso_label
_atom_site_aniso_U_11
_atom_site_aniso_U_22
_atom_site_aniso_U_33
_atom_site_aniso_U_23
_atom_site_aniso_U_13
_atom_site_aniso_U_12
W1 0.0360(4) 0.0298(5) 0.0349(4) 0.000 0.0009(3) 0.000
W2 0.0424(4) 0.0310(4) 0.0380(4) -0.0020(3) -0.0013(2) -0.0013(2)
W3 0.0366(4) 0.0300(4) 0.0398(4) 0.0012(2) -0.0004(2) 0.0023(2)
W4 0.0385(4) 0.0266(4) 0.0423(4) -0.0003(3) 0.0019(2) 0.0007(2)
W5 0.0357(3) 0.0274(4) 0.0399(4) -0.0007(2) 0.0006(2) -0.0011(2)
W6 0.0444(5) 0.0332(5) 0.0354(4) 0.000 0.0034(3) 0.000
W7 0.0387(4) 0.0286(4) 0.0417(4) -0.0004(3) 0.0045(2) 0.0019(2)
Ta1 0.0360(4) 0.0298(5) 0.0349(4) 0.000 0.0009(3) 0.000
Ta2 0.0424(4) 0.0310(4) 0.0380(4) -0.0020(3) -0.0013(2) -0.0013(2)
Ta3 0.0366(4) 0.0300(4) 0.0398(4) 0.0012(2) -0.0004(2) 0.0023(2)
Ta4 0.0385(4) 0.0266(4) 0.0423(4) -0.0003(3) 0.0019(2) 0.0007(2)
Ta5 0.0357(3) 0.0274(4) 0.0399(4) -0.0007(2) 0.0006(2) -0.0011(2)
Ta6 0.0444(5) 0.0332(5) 0.0354(4) 0.000 0.0034(3) 0.000
Ta7 0.0387(4) 0.0286(4) 0.0417(4) -0.0004(3) 0.0045(2) 0.0019(2)
Si8 0.028(2) 0.024(3) 0.034(2) 0.000 0.0013(18) 0.000
Cr9 0.0376(12) 0.0299(13) 0.0392(12) -0.0016(10) -0.0018(10) -0.0016(9)
Cr10 0.0359(16) 0.035(2) 0.0354(16) 0.000 -0.0001(13) 0.000
O6 0.049(8) 0.025(7) 0.030(4) 0.000 0.001(4) 0.000
O12 0.046(4) 0.037(5) 0.035(4) -0.004(3) 0.001(3) -0.001(3)
O18 0.039(3) 0.030(4) 0.046(4) -0.004(3) -0.001(3) -0.003(3)
O24 0.034(4) 0.030(5) 0.041(6) 0.000 -0.002(4) 0.000
O30 0.043(5) 0.036(4) 0.046(4) 0.002(3) -0.005(3) -0.002(3)
O21 0.042(4) 0.032(4) 0.045(4) 0.003(3) 0.001(3) 0.000(3)
O1 0.046(7) 0.031(4) 0.042(7) 0.000 0.002(5) 0.000
O19 0.043(4) 0.035(4) 0.039(4) 0.000(3) 0.005(3) 0.002(3)
O10 0.039(4) 0.036(5) 0.042(4) 0.000(3) 0.005(3) -0.001(3)
O23 0.040(4) 0.038(5) 0.043(5) 0.003(4) -0.001(4) 0.003(4)
O9 0.042(4) 0.030(4) 0.046(4) -0.003(3) 0.002(3) 0.000(3)
O29 0.044(5) 0.033(4) 0.052(4) -0.002(3) 0.004(3) -0.004(4)
O5 0.039(4) 0.033(5) 0.040(4) -0.001(3) 0.000(3) 0.002(3)
O2 0.037(6) 0.031(4) 0.050(7) 0.000 0.003(5) 0.000
O7 0.041(5) 0.047(6) 0.048(4) 0.006(4) -0.003(4) 0.000(4)
O22 0.035(3) 0.036(5) 0.040(4) -0.002(3) -0.001(3) 0.000(3)
O20 0.044(4) 0.042(5) 0.040(3) -0.004(3) 0.000(3) -0.001(3)
O4 0.034(4) 0.030(5) 0.036(4) 0.000 0.000(3) 0.000
O26 0.044(4) 0.034(5) 0.048(4) -0.002(4) 0.001(3) 0.000(3)
O17 0.037(5) 0.034(5) 0.042(6) 0.000 -0.001(4) 0.000
O27 0.048(4) 0.033(5) 0.050(4) 0.004(4) -0.003(3) -0.001(3)
O25 0.033(5) 0.028(5) 0.046(5) -0.002(4) 0.000(4) -0.006(4)
O33 0.054(6) 0.026(4) 0.058(6) -0.002(3) 0.002(4) 0.000(3)
O28 0.044(5) 0.036(4) 0.048(4) -0.002(3) 0.002(4) -0.002(3)
O3 0.037(4) 0.041(6) 0.061(6) -0.006(5) 0.014(4) 0.004(4)
O13 0.034(5) 0.043(5) 0.052(7) 0.000 -0.009(5) 0.000
O8 0.039(4) 0.034(5) 0.045(3) 0.003(3) 0.002(3) 0.002(3)
O16 0.038(4) 0.018(4) 0.040(5) 0.003(4) 0.003(4) 0.003(3)
O11 0.061(8) 0.039(8) 0.034(5) 0.000 0.011(5) 0.000
O32 0.048(4) 0.043(4) 0.054(5) -0.002(4) 0.001(4) -0.011(3)
O15 0.037(4) 0.036(5) 0.035(4) 0.000 0.001(3) 0.000
O14 0.058(5) 0.046(5) 0.043(5) -0.006(4) 0.004(4) -0.013(4)
O31 0.036(5) 0.056(10) 0.057(9) 0.000 -0.003(5) 0.000
K1 0.054(2) 0.038(2) 0.0450(17) 0.0006(15) -0.0033(15) -0.0052(15)
K2 0.0487(19) 0.040(2) 0.054(2) 0.0033(17) 0.0016(16) -0.0026(15)
O34 0.055(6) 0.033(5) 0.061(6) 0.001(5) 0.005(5) -0.006(4)
C7 0.047(5) 0.027(7) 0.044(7) 0.002(6) -0.001(4) 0.004(4)
C22 0.042(5) 0.035(6) 0.043(6) -0.001(5) 0.004(4) 0.004(4)
O36 0.071(6) 0.054(8) 0.045(6) 0.003(5) 0.009(5) 0.004(5)
O37 0.068(8) 0.047(7) 0.057(6) -0.005(5) -0.008(5) 0.005(5)
O38 0.057(6) 0.057(8) 0.053(5) 0.003(5) -0.002(5) 0.009(6)
C31 0.062(13) 0.036(6) 0.044(9) 0.000 -0.007(8) 0.000
C39 0.029(8) 0.038(6) 0.044(9) 0.000 0.001(7) 0.000
O39 0.057(5) 0.067(8) 0.086(9) -0.002(6) -0.012(5) -0.001(5)

loop_
_atom_type_symbol
_atom_type_description
_atom_type_scat_dispersion_real
_atom_type_scat_dispersion_imag
_atom_type_scat_source
C C 0.0033 0.0016 'International Tables Vol C Tables 4.2.6.8 and 6.1.1.4'
H H 0.0000 0.0000 'International Tables Vol C Tables 4.2.6.8 and 6.1.1.4'
Cr Cr 0.3209 0.6236 'International Tables Vol C Tables 4.2.6.8 and 6.1.1.4'
K K 0.2009 0.2494 'International Tables Vol C Tables 4.2.6.8 and 6.1.1.4'
O O 0.0106 0.0060 'International Tables Vol C Tables 4.2.6.8 and 6.1.1.4'
Si Si 0.0817 0.0704 'International Tables Vol C Tables 4.2.6.8 and 6.1.1.4'
Ta Ta -0.7052 6.5227 'International Tables Vol C Tables 4.2.6.8 and 6.1.1.4'
W W -0.8490 6.8722 'International Tables Vol C Tables 4.2.6.8 and 6.1.1.4'

loop_
_geom_angle_atom_site_label_1
_geom_angle_atom_site_label_2
_geom_angle_atom_site_label_3
_geom_angle
_geom_angle_site_symmetry_1
_geom_angle_site_symmetry_3
_geom_angle_publ_flag
O6 W1 O5 100.9(5) . 8_565 ?
O6 W1 O5 100.9(5) . . ?
O6 W1 O22 101.3(5) . . ?
O6 W1 O22 101.3(5) . 8_565 ?
O6 W1 O4 171.7(7) . . ?
O5 W1 O5 87.3(7) . 8_565 ?
O5 W1 O4 73.3(4) . . ?
O5 W1 O4 73.3(4) 8_565 . ?
O22 W1 O5 88.5(5) 8_565 8_565 ?
O22 W1 O5 157.8(5) . 8_565 ?
O22 W1 O5 88.5(5) . . ?
O22 W1 O5 157.8(5) 8_565 . ?
O22 W1 O22 87.2(7) 8_565 . ?
O22 W1 O4 84.7(4) 8_565 . ?
O22 W1 O4 84.7(4) . . ?
O12 W2 O15 74.4(5) . . ?
O12 W2 K1 56.8(4) . 2_554 ?
O19 W2 O12 88.2(5) . . ?
O19 W2 O20 85.7(5) . . ?
O19 W2 O13 157.7(6) . . ?
O19 W2 O15 84.3(5) . . ?
O19 W2 K1 89.8(4) . 2_554 ?
O20 W2 O12 158.5(5) . . ?
O20 W2 O13 89.1(7) . . ?
O20 W2 O15 84.5(5) . . ?
O20 W2 K1 143.6(4) . 2_554 ?
O13 W2 O12 88.7(7) . . ?
O13 W2 O15 73.6(5) . . ?
O13 W2 K1 106.9(5) . 2_554 ?
O15 W2 K1 131.0(4) . 2_554 ?
O14 W2 O12 99.6(6) . . ?
O14 W2 O19 100.7(6) . . ?
O14 W2 O20 101.8(6) . . ?
O14 W2 O13 101.5(7) . . ?
O14 W2 O15 172.2(6) . . ?
O14 W2 K1 43.8(5) . 2_554 ?
O21 W3 O22 88.1(5) . . ?
O21 W3 O16 73.6(5) . 8_565 ?
O1 W3 O21 158.2(6) . . ?
O1 W3 O22 86.1(6) . . ?
O1 W3 O8 89.0(6) . . ?
O1 W3 O16 84.9(6) . 8_565 ?
O7 W3 O21 101.3(6) . . ?
O7 W3 O1 100.4(7) . . ?
O7 W3 O22 101.6(6) . . ?
O7 W3 O8 101.1(6) . . ?
O7 W3 O16 172.8(5) . 8_565 ?
O22 W3 O16 83.4(4) . 8_565 ?
O8 W3 O21 88.3(5) . . ?
O8 W3 O22 157.3(5) . . ?
O8 W3 O16 74.0(4) . 8_565 ?
O18 W4 O21 88.7(5) . . ?
O18 W4 O19 85.2(5) . . ?
O18 W4 O9 158.1(5) . . ?
O18 W4 O16 84.3(5) . 8_565 ?
O21 W4 O16 73.7(5) . 8_565 ?
O19 W4 O21 158.0(5) . . ?
O19 W4 O9 89.8(5) . . ?
O19 W4 O16 84.6(5) . 8_565 ?
O9 W4 O21 88.1(5) . . ?
O9 W4 O16 73.9(5) . 8_565 ?
O33 W4 O18 101.7(6) . . ?
O33 W4 O21 100.1(6) . . ?
O33 W4 O19 101.9(6) . . ?
O33 W4 O9 100.2(6) . . ?
O33 W4 O16 171.4(5) . 8_565 ?
O18 W5 O4 85.0(5) . . ?
O18 W5 O17 157.8(6) . . ?
O5 W5 O18 90.1(5) . . ?
O5 W5 O4 73.6(5) . . ?
O5 W5 O17 89.3(6) . . ?
O20 W5 O18 85.2(5) . . ?
O20 W5 O5 158.3(5) . . ?
O20 W5 O4 85.0(5) . . ?
O20 W5 O17 87.2(6) . . ?
O17 W5 O4 73.6(5) . . ?
O32 W5 O18 101.4(6) . . ?
O32 W5 O5 98.9(6) . . ?
O32 W5 O20 102.8(6) . . ?
O32 W5 O4 170.2(6) . . ?
O32 W5 O17 100.6(7) . . ?
O12 W6 O12 89.5(8) . 8_565 ?
O12 W6 O15 74.5(4) . . ?
O12 W6 O15 74.5(4) 8_565 . ?
O10 W6 O12 159.2(5) . 8_565 ?
O10 W6 O12 159.2(5) 8_565 . ?
O10 W6 O12 89.1(5) 8_565 8_565 ?
O10 W6 O12 89.1(5) . . ?
O10 W6 O10 84.8(8) . 8_565 ?
O10 W6 O15 85.2(5) . . ?
O10 W6 O15 85.2(5) 8_565 . ?
O11 W6 O12 100.4(6) . 8_565 ?
O11 W6 O12 100.4(6) . . ?
O11 W6 O10 100.2(6) . 8_565 ?
O11 W6 O10 100.2(6) . . ?
O11 W6 O15 172.6(8) . . ?
O10 W7 O8 156.9(5) . . ?
O10 W7 O16 84.7(4) . 8_565 ?
O9 W7 O10 90.0(5) . . ?
O9 W7 O8 86.7(5) . . ?
O9 W7 O16 73.0(4) . 8_565 ?
O2 W7 O10 85.7(7) . . ?
O2 W7 O9 156.3(6) . . ?
O2 W7 O8 88.2(7) . . ?
O2 W7 O16 83.4(6) . 8_565 ?
O3 W7 O10 102.1(6) . . ?
O3 W7 O9 100.3(6) . . ?
O3 W7 O2 103.4(7) . . ?
O3 W7 O8 101.1(6) . . ?
O3 W7 O16 170.6(6) . 8_565 ?
O8 W7 O16 72.5(4) . 8_565 ?
O16 Si8 O4 109.6(5) 8_565 . ?
O16 Si8 O4 109.6(5) . . ?
O16 Si8 O16 110.0(8) 8_565 . ?
O16 Si8 O15 110.1(5) . . ?
O16 Si8 O15 110.1(5) 8_565 . ?
O15 Si8 O4 107.3(8) . . ?
O24 Cr9 O30 95.6(6) . . ?
O24 Cr9 O29 177.2(6) . . ?
O24 Cr9 O26 92.3(6) . . ?
O24 Cr9 O27 95.8(6) . . ?
O24 Cr9 O28 95.5(6) . . ?
O24 Cr9 K1 128.2(5) . . ?
O24 Cr9 K2 121.7(5) . . ?
O30 Cr9 O29 81.6(6) . . ?
O30 Cr9 K1 54.2(4) . . ?
O30 Cr9 K2 121.2(4) . . ?
O29 Cr9 K1 49.4(4) . . ?
O29 Cr9 K2 60.7(4) . . ?
O26 Cr9 O30 83.5(5) . . ?
O26 Cr9 O29 86.7(5) . . ?
O26 Cr9 O27 93.0(6) . . ?
O26 Cr9 O28 172.1(5) . . ?
O26 Cr9 K1 48.6(4) . . ?
O26 Cr9 K2 131.8(4) . . ?
O27 Cr9 O30 168.2(6) . . ?
O27 Cr9 O29 86.9(6) . . ?
O27 Cr9 O28 87.8(6) . . ?
O27 Cr9 K1 115.4(4) . . ?
O27 Cr9 K2 53.9(4) . . ?
O28 Cr9 O30 94.1(5) . . ?
O28 Cr9 O29 85.5(5) . . ?
O28 Cr9 K1 124.2(4) . . ?
O28 Cr9 K2 43.9(4) . . ?
K1 Cr9 K2 110.04(11) . . ?
O24 Cr10 O23 96.5(5) . . ?
O24 Cr10 O23 96.5(5) . 8 ?
O24 Cr10 O25 94.2(5) . . ?
O24 Cr10 O25 94.2(5) . 8 ?
O24 Cr10 O31 176.9(8) . . ?
O23 Cr10 O23 89.3(8) 8 . ?
O23 Cr10 O31 85.7(5) . . ?
O23 Cr10 O31 85.7(6) 8 . ?
O25 Cr10 O23 169.3(5) . . ?
O25 Cr10 O23 169.3(5) 8 8 ?
O25 Cr10 O23 90.3(5) . 8 ?
O25 Cr10 O23 90.3(5) 8 . ?
O25 Cr10 O25 88.2(7) . 8 ?
O25 Cr10 O31 83.6(5) 8 . ?
O25 Cr10 O31 83.6(5) . . ?
W2 O12 K1 92.9(4) . 2_554 ?
W6 O12 W2 120.3(6) . . ?
W6 O12 K1 146.6(5) . 2_554 ?
W4 O18 W5 152.3(7) . . ?
Cr9 O24 Cr9 117.6(8) . 8 ?
Cr10 O24 Cr9 121.2(4) . . ?
Cr10 O24 Cr9 121.2(4) . 8 ?
Cr9 O30 K1 93.2(5) . . ?
C31 O30 Cr9 131.4(14) . . ?
C31 O30 K1 128.2(14) . . ?
W3 O21 W4 121.1(6) . . ?
W3 O1 W3 151.8(10) 8_565 . ?
W4 O19 W2 151.9(7) . . ?
W6 O10 W7 152.1(7) . . ?
C22 O23 Cr10 131.0(12) . . ?
W7 O9 W4 122.2(6) . . ?
Cr9 O29 K1 97.9(5) . . ?
W1 O5 W5 121.6(6) . . ?
W1 O5 K2 119.0(5) . 2 ?
W5 O5 K2 118.3(5) . 2 ?
W7 O2 W7 152.5(10) 8_565 . ?
W1 O22 W3 151.1(7) . . ?
W5 O20 W2 151.1(7) . . ?
W5 O4 W1 91.5(5) . . ?
W5 O4 W1 91.5(5) 8_565 . ?
W5 O4 W5 92.8(5) . 8_565 ?
Si8 O4 W1 122.5(8) . . ?
Si8 O4 W5 124.5(5) . 8_565 ?
Si8 O4 W5 124.5(5) . . ?
Cr9 O26 K1 100.0(5) . . ?
C7 O26 Cr9 131.8(12) . . ?
C7 O26 K1 126.2(12) . . ?
W5 O17 W5 119.9(8) 8_565 . ?
Cr9 O27 K2 96.2(5) . . ?
C22 O27 Cr9 132.4(12) . . ?
C22 O27 K2 119.9(11) . . ?
C7 O25 Cr10 131.1(11) 8 . ?
Cr9 O28 K2 107.0(5) . . ?
C39 O28 Cr9 131.4(13) . . ?
C39 O28 K2 114.7(13) . . ?
W7 O3 K1 160.1(7) . 6_657 ?
W2 O13 W2 120.9(8) 8_565 . ?
W3 O8 W7 122.2(6) . . ?
W3 O16 W7 91.3(4) 8_565 8_565 ?
W4 O16 W3 91.5(4) 8_565 8_565 ?
W4 O16 W7 90.9(4) 8_565 8_565 ?
Si8 O16 W3 124.5(6) . 8_565 ?
Si8 O16 W4 125.2(6) . 8_565 ?
Si8 O16 W7 123.5(6) . 8_565 ?
W5 O32 K1 166.2(8) . . ?
W2 O15 W2 91.8(6) . 8_565 ?
W2 O15 W6 90.7(5) 8_565 . ?
W2 O15 W6 90.7(5) . . ?
Si8 O15 W2 125.2(5) . 8_565 ?
Si8 O15 W2 125.2(5) . . ?
Si8 O15 W6 123.0(8) . . ?
W2 O14 K1 112.2(6) . 2_554 ?
W2 O14 K2 152.1(7) . . ?
K2 O14 K1 92.8(4) . 2_554 ?
Cr9 K1 W2 112.87(12) . 2 ?
O12 K1 W2 30.3(2) 2 2 ?
O12 K1 Cr9 89.7(2) 2 . ?
O12 K1 O39 91.4(4) 2 . ?
O30 K1 W2 84.9(3) . 2 ?
O30 K1 Cr9 32.6(2) . . ?
O30 K1 O12 70.9(3) . 2 ?
O30 K1 O39 60.7(4) . . ?
O29 K1 W2 137.5(3) . 2 ?
O29 K1 Cr9 32.7(3) . . ?
O29 K1 O12 121.3(4) . 2 ?
O29 K1 O30 53.3(4) . . ?
O29 K1 O3 77.6(4) . 6_557 ?
O29 K1 O32 61.9(4) . . ?
O29 K1 O14 134.7(4) . 2 ?
O29 K1 O36 132.3(4) . . ?
O29 K1 O37 128.5(5) . . ?
O29 K1 O39 77.6(5) . . ?
O26 K1 W2 106.2(3) . 2 ?
O26 K1 Cr9 31.4(3) . . ?
O26 K1 O12 76.3(3) . 2 ?
O26 K1 O30 53.6(4) . . ?
O26 K1 O29 57.7(4) . . ?
O26 K1 O3 69.6(4) . 6_557 ?
O26 K1 O32 118.4(4) . . ?
O26 K1 O14 127.7(4) . 2 ?
O26 K1 O36 79.7(4) . . ?
O26 K1 O37 154.2(4) . . ?
O26 K1 O39 113.6(4) . . ?
O3 K1 W2 137.8(3) 6_557 2 ?
O3 K1 Cr9 85.6(3) 6_557 . ?
O3 K1 O12 120.4(4) 6_557 2 ?
O3 K1 O30 117.9(4) 6_557 . ?
O3 K1 O32 87.5(4) 6_557 . ?
O3 K1 O14 147.2(5) 6_557 2 ?
O3 K1 O36 67.4(4) 6_557 . ?
O3 K1 O37 86.8(4) 6_557 . ?
O3 K1 O39 146.8(5) 6_557 . ?
O32 K1 W2 126.2(3) . 2 ?
O32 K1 Cr9 93.7(3) . . ?
O32 K1 O12 152.0(4) . 2 ?
O32 K1 O30 98.0(4) . . ?
O32 K1 O14 102.6(4) . 2 ?
O32 K1 O36 142.5(5) . . ?
O32 K1 O37 68.7(5) . . ?
O32 K1 O39 61.3(5) . . ?
O14 K1 W2 23.9(3) 2 2 ?
O14 K1 Cr9 124.1(3) 2 . ?
O14 K1 O12 53.9(3) 2 2 ?
O14 K1 O30 91.8(4) 2 . ?
O14 K1 O36 87.1(4) 2 . ?
O14 K1 O39 58.9(5) 2 . ?
O36 K1 W2 70.5(3) . 2 ?
O36 K1 Cr9 110.8(3) . . ?
O36 K1 O12 59.3(4) . 2 ?
O36 K1 O30 118.1(4) . . ?
O36 K1 O39 145.1(5) . . ?
O37 K1 W2 84.2(3) . 2 ?
O37 K1 Cr9 161.1(4) . . ?
O37 K1 O12 109.1(4) . 2 ?
O37 K1 O30 152.1(4) . . ?
O37 K1 O14 68.8(4) . 2 ?
O37 K1 O36 81.9(5) . . ?
O37 K1 O39 91.7(5) . . ?
O39 K1 W2 74.7(4) . 2 ?
O39 K1 Cr9 85.4(3) . . ?
Cr9 K2 K1 154.83(14) . 2_554 ?
O5 K2 Cr9 102.1(3) 2_554 . ?
O5 K2 O27 91.1(3) 2_554 . ?
O5 K2 K1 86.3(3) 2_554 2_554 ?
O5 K2 O39 86.1(4) 2_554 2_554 ?
O27 K2 Cr9 29.9(2) . . ?
O27 K2 K1 175.2(3) . 2_554 ?
O27 K2 O39 124.4(4) . 2_554 ?
O28 K2 Cr9 29.1(3) . . ?
O28 K2 O5 88.2(4) . 2_554 ?
O28 K2 O27 53.8(4) . . ?
O28 K2 K1 130.0(3) . 2_554 ?
O28 K2 O34 96.6(4) . . ?
O28 K2 O39 173.9(5) . 2_554 ?
O14 K2 Cr9 125.7(3) . . ?
O14 K2 O5 130.1(4) . 2_554 ?
O14 K2 O27 137.4(4) . . ?
O14 K2 O28 126.2(4) . . ?
O14 K2 K1 44.4(3) . 2_554 ?
O14 K2 O34 76.7(4) . . ?
O14 K2 O39 59.5(4) . 2_554 ?
O34 K2 Cr9 69.6(3) . . ?
O34 K2 O5 140.6(4) . 2_554 ?
O34 K2 O27 62.1(4) . . ?
O34 K2 K1 118.0(3) . 2_554 ?
O34 K2 O39 86.7(5) . 2_554 ?
O37 K2 Cr9 114.4(3) 2_554 . ?
O37 K2 O5 76.2(4) 2_554 2_554 ?
O37 K2 O27 138.9(4) 2_554 . ?
O37 K2 O28 86.4(4) 2_554 . ?
O37 K2 O14 72.0(5) 2_554 . ?
O37 K2 K1 44.1(3) 2_554 2_554 ?
O37 K2 O34 143.0(5) 2_554 . ?
O37 K2 O39 94.1(4) 2_554 2_554 ?
O38 K2 Cr9 105.5(4) . . ?
O38 K2 O5 66.3(4) . 2_554 ?
O38 K2 O27 75.7(4) . . ?
O38 K2 O28 123.0(5) . . ?
O38 K2 O14 108.2(5) . . ?
O38 K2 K1 99.6(4) . 2_554 ?
O38 K2 O34 78.7(5) . . ?
O38 K2 O37 129.7(5) . 2_554 ?
O38 K2 O39 52.6(5) . 2_554 ?
O39 K2 Cr9 151.5(3) 2_554 . ?
O39 K2 K1 51.5(3) 2_554 2_554 ?
O26 C7 O25 126.9(17) . 8 ?
O26 C7 H7 116.5 . . ?
O25 C7 H7 116.5 8 . ?
O23 C22 H22 116.5 . . ?
O27 C22 O23 127.0(17) . . ?
O27 C22 H22 116.5 . . ?
K2 O37 K1 94.3(5) 2 . ?
O30 C31 O30 127(2) 8 . ?
O30 C31 H31 116.7 . . ?
O30 C31 H31 116.7 8 . ?
O28 C39 O28 127(2) 8 . ?
O28 C39 H39 116.3 . . ?
O28 C39 H39 116.3 8 . ?
K1 O39 K2 76.9(4) . 2 ?

loop_
_geom_bond_atom_site_label_1
_geom_bond_atom_site_label_2
_geom_bond_distance
_geom_bond_site_symmetry_2
_geom_bond_publ_flag
W1 O6 1.708(15) . ?
W1 O5 1.920(13) . ?
W1 O5 1.920(13) 8_565 ?
W1 O22 1.895(12) 8_565 ?
W1 O22 1.895(12) . ?
W1 O4 2.347(15) . ?
W2 O12 1.969(12) . ?
W2 O19 1.917(12) . ?
W2 O20 1.926(13) . ?
W2 O13 1.933(8) . ?
W2 O15 2.342(11) . ?
W2 O14 1.707(13) . ?
W2 K1 3.892(4) 2_554 ?
W3 O21 1.919(13) . ?
W3 O1 1.908(4) . ?
W3 O7 1.723(13) . ?
W3 O22 1.925(11) . ?
W3 O8 1.909(12) . ?
W3 O16 2.342(11) 8_565 ?
W4 O18 1.902(12) . ?
W4 O21 1.926(12) . ?
W4 O19 1.915(12) . ?
W4 O9 1.923(12) . ?
W4 O33 1.697(14) . ?
W4 O16 2.333(11) 8_565 ?
W5 O18 1.930(12) . ?
W5 O5 1.922(12) . ?
W5 O20 1.908(13) . ?
W5 O4 2.335(11) . ?
W5 O17 1.953(8) . ?
W5 O32 1.692(13) . ?
W6 O12 1.905(12) . ?
W6 O12 1.905(12) 8_565 ?
W6 O10 1.895(13) . ?
W6 O10 1.895(13) 8_565 ?
W6 O11 1.720(16) . ?
W6 O15 2.384(16) . ?
W7 O10 1.930(12) . ?
W7 O9 1.913(12) . ?
W7 O2 1.899(4) . ?
W7 O3 1.698(12) . ?
W7 O8 1.949(12) . ?
W7 O16 2.381(11) 8_565 ?
Si8 O4 1.646(16) . ?
Si8 O16 1.629(12) 8_565 ?
Si8 O16 1.629(12) . ?
Si8 O15 1.633(17) . ?
Cr9 O24 1.919(9) . ?
Cr9 O30 2.004(13) . ?
Cr9 O29 2.029(13) . ?
Cr9 O26 1.963(13) . ?
Cr9 O27 1.970(13) . ?
Cr9 O28 1.999(13) . ?
Cr9 K1 3.716(5) . ?
Cr9 K2 3.934(5) . ?
Cr10 O24 1.862(16) . ?
Cr10 O23 1.984(13) . ?
Cr10 O23 1.984(13) 8 ?
Cr10 O25 1.960(12) . ?
Cr10 O25 1.960(12) 8 ?
Cr10 O31 2.037(18) . ?
O12 K1 3.260(13) 2_554 ?
O30 K1 3.020(14) . ?
O30 C31 1.246(17) . ?
O23 C22 1.26(2) . ?
O29 K1 2.847(14) . ?
O5 K2 3.039(13) 2 ?
O26 K1 2.831(13) . ?
O26 C7 1.23(2) . ?
O27 K2 3.198(14) . ?
O27 C22 1.26(2) . ?
O25 C7 1.26(2) 8 ?
O28 K2 2.852(14) . ?
O28 C39 1.231(17) . ?
O3 K1 2.851(13) 6_657 ?
O32 K1 2.898(14) . ?
O14 K1 2.911(14) 2_554 ?
O14 K2 2.822(14) . ?
K1 O36 2.970(16) . ?
K1 O37 2.899(16) . ?
K1 O39 3.336(18) . ?
K2 O34 2.926(16) . ?
K2 O37 2.762(17) 2_554 ?
K2 O38 2.700(15) . ?
K2 O39 3.34(2) 2_554 ?
C7 H7 0.9500 . ?
C22 H22 0.9500 . ?
C31 H31 0.9500 . ?
C39 H39 0.9500 . ?

loop_
_geom_torsion_atom_site_label_1
_geom_torsion_atom_site_label_2
_geom_torsion_atom_site_label_3
_geom_torsion_atom_site_label_4
_geom_torsion
_geom_torsion_site_symmetry_1
_geom_torsion_site_symmetry_2
_geom_torsion_site_symmetry_3
_geom_torsion_site_symmetry_4
_geom_torsion_publ_flag
Cr9 O30 C31 O30 14(5) . . . 8 ?
Cr9 O26 C7 O25 -10(3) . . . 8 ?
Cr9 O27 C22 O23 6(3) . . . . ?
Cr9 O28 C39 O28 -13(4) . . . 8 ?
Cr10 O23 C22 O27 -3(3) . . . . ?
O6 W1 O22 W3 -123.9(14) . . . . ?
O12 W2 O14 K1 11.7(7) . . . 2_554 ?
O12 W2 O14 K2 164.2(16) . . . . ?
O12 W6 O10 W7 -131.2(14) . . . . ?
O12 W6 O10 W7 -45(2) 8_565 . . . ?
O18 W5 O32 K1 120(3) . . . . ?
O19 W2 O14 K1 -78.3(7) . . . 2_554 ?
O19 W2 O14 K2 74.2(17) . . . . ?
O10 W6 O10 W7 28.9(17) 8_565 . . . ?
O10 W7 O2 W7 21(2) . . . 8_565 ?
O10 W7 O3 K1 -96(2) . . . 6_657 ?
O23 Cr10 O24 Cr9 133.7(9) 8 . . . ?
O23 Cr10 O24 Cr9 -43.8(10) 8 . . 8 ?
O23 Cr10 O24 Cr9 -133.7(9) . . . 8 ?
O23 Cr10 O24 Cr9 43.8(10) . . . . ?
O9 W7 O2 W7 -59(3) . . . 8_565 ?
O9 W7 O3 K1 -3(2) . . . 6_657 ?
O5 W1 O22 W3 135.3(14) . . . . ?
O5 W1 O22 W3 56(2) 8_565 . . . ?
O5 W5 O32 K1 28(3) . . . . ?
O2 W7 O3 K1 176(2) . . . 6_657 ?
O22 W1 O22 W3 -23.0(17) 8_565 . . . ?
O20 W2 O14 K1 -166.1(6) . . . 2_554 ?
O20 W2 O14 K2 -13.5(18) . . . . ?
O20 W5 O32 K1 -153(3) . . . . ?
O4 W1 O22 W3 61.9(14) . . . . ?
O4 Si8 O16 W3 61.6(9) . . . 8_565 ?
O4 Si8 O16 W4 -60.0(9) . . . 8_565 ?
O4 Si8 O16 W7 -179.2(7) . . . 8_565 ?
O4 Si8 O15 W2 61.6(8) . . . 8_565 ?
O4 Si8 O15 W2 -61.6(8) . . . . ?
O4 Si8 O15 W6 180.000(1) . . . . ?
O17 W5 O32 K1 -63(3) . . . . ?
O25 Cr10 O24 Cr9 -47.0(10) 8 . . . ?
O25 Cr10 O24 Cr9 -135.5(9) . . . . ?
O25 Cr10 O24 Cr9 135.5(9) 8 . . 8 ?
O25 Cr10 O24 Cr9 47.0(10) . . . 8 ?
O3 W7 O2 W7 122(2) . . . 8_565 ?
O13 W2 O14 K1 102.4(8) . . . 2_554 ?
O13 W2 O14 K2 -105.1(17) . . . . ?
O8 W7 O2 W7 -137(2) . . . 8_565 ?
O8 W7 O3 K1 85(2) . . . 6_657 ?
O16 W7 O2 W7 -64(2) 8_565 . . 8_565 ?
O16 Si8 O4 W1 60.4(5) 8_565 . . . ?
O16 Si8 O4 W1 -60.4(5) . . . . ?
O16 Si8 O4 W5 178.9(7) 8_565 . . 8_565 ?
O16 Si8 O4 W5 -58.1(11) 8_565 . . . ?
O16 Si8 O4 W5 58.1(11) . . . 8_565 ?
O16 Si8 O4 W5 -178.9(7) . . . . ?
O16 Si8 O16 W3 -59.0(10) 8_565 . . 8_565 ?
O16 Si8 O16 W4 179.44(16) 8_565 . . 8_565 ?
O16 Si8 O16 W7 60.2(10) 8_565 . . 8_565 ?
O16 Si8 O15 W2 179.2(7) . . . . ?
O16 Si8 O15 W2 -179.2(7) 8_565 . . 8_565 ?
O16 Si8 O15 W2 -57.7(11) . . . 8_565 ?
O16 Si8 O15 W2 57.7(11) 8_565 . . . ?
O16 Si8 O15 W6 60.7(5) . . . . ?
O16 Si8 O15 W6 -60.7(5) 8_565 . . . ?
O11 W6 O10 W7 128.4(14) . . . . ?
O15 W6 O10 W7 -56.7(14) . . . . ?
O15 Si8 O4 W1 180.000(1) . . . . ?
O15 Si8 O4 W5 61.5(7) . . . . ?
O15 Si8 O4 W5 -61.5(7) . . . 8_565 ?
O15 Si8 O16 W3 179.4(7) . . . 8_565 ?
O15 Si8 O16 W4 57.9(9) . . . 8_565 ?
O15 Si8 O16 W7 -61.4(9) . . . 8_565 ?
K1 W2 O14 K2 153(2) 2_554 . . . ?
K1 O30 C31 O30 155.9(19) . . . 8 ?
K1 O26 C7 O25 -171.1(13) . . . 8 ?
K2 O27 C22 O23 139.6(15) . . . . ?
K2 O28 C39 O28 -159.9(19) . . . 8 ?

loop_
_platon_squeeze_void_nr
_platon_squeeze_void_average_x
_platon_squeeze_void_average_y
_platon_squeeze_void_average_z
_platon_squeeze_void_volume
_platon_squeeze_void_count_electrons
_platon_squeeze_void_content
1 0.643 0.250 0.196 233 83 ' '
2 0.143 0.250 0.304 233 83 ' '
3 0.857 0.750 0.696 233 82 ' '
4 0.357 0.750 0.804 233 82 ' '
